data_4330060
loop_
_publ_author_name
'Helmut Degenbeck'
'Anne-Sophie Felten'
'Eduardo C. Escudero-Ad\'an'
'Jordi Benet-Buchholz'
'Lorenzo Di Bari'
'Gennaro Pescitelli'
'Anton Vidal-Ferran'

_publ_section_title
;
 New Chiral Zinc Complexes: Synthesis, Structure, and Induction of Axial
 Chirality
;
_journal_name_full 'Inorganic Chemistry'
_journal_page_first 8643
_journal_page_last 8645
_journal_paper_doi 10.1021/ic300915p
_journal_volume 51
_journal_year 2012
_chemical_formula_sum 'C92 H116 N4 O14 Zn2'
_chemical_formula_weight 1632.63
_chemical_name_systematic
; 
 ? 
;
_space_group_IT_number 1
_symmetry_cell_setting triclinic
_symmetry_space_group_name_Hall 'P 1'
_symmetry_space_group_name_H-M 'P 1'
_atom_sites_solution_hydrogens geom
_atom_sites_solution_primary direct
_atom_sites_solution_secondary difmap
_audit_creation_method SHELXL-97
_cell_angle_alpha 106.635(2)
_cell_angle_beta 97.083(2)
_cell_angle_gamma 100.6200(10)
_cell_formula_units_Z 1
_cell_length_a 11.8706(7)
_cell_length_b 12.7734(9)
_cell_length_c 14.4742(10)
_cell_measurement_reflns_used 6980
_cell_measurement_temperature 100(2)
_cell_measurement_theta_max 30.52
_cell_measurement_theta_min 2.53
_cell_volume 2030.4(2)
_computing_cell_refinement 'Bruker APEX2 v2011.4-0'
_computing_data_collection 'Bruker APEX2 v2011.4-0'
_computing_data_reduction 'Bruker SAINT V7.60A'
_computing_molecular_graphics 'Bruker SHELXTL'
_computing_publication_material 'Bruker SHELXTL'
_computing_structure_refinement 'SHELXS-97 (Sheldrick, 2008)'
_computing_structure_solution Sir2011
_diffrn_ambient_temperature 100(2)
_diffrn_detector_area_resol_mean 512
_diffrn_detector_type '4K CCD area detector APEX II'
_diffrn_measured_fraction_theta_full 0.999
_diffrn_measured_fraction_theta_max 0.990
_diffrn_measurement_device_type 'APEX DUO Kappa 4-axis goniometer'
_diffrn_measurement_method
;
 Fullsphere data collection, phi and omega scans
;
_diffrn_measurement_specimen_support 'magnetic support whith MicroMount'
_diffrn_radiation_monochromator 'Quazar MX Multilayer Optics'
_diffrn_radiation_type MoK\a
_diffrn_radiation_wavelength 0.71073
_diffrn_reflns_av_R_equivalents 0.0255
_diffrn_reflns_av_sigmaI/netI 0.0560
_diffrn_reflns_limit_h_max 17
_diffrn_reflns_limit_h_min -17
_diffrn_reflns_limit_k_max 18
_diffrn_reflns_limit_k_min -18
_diffrn_reflns_limit_l_max 20
_diffrn_reflns_limit_l_min -20
_diffrn_reflns_number 24647
_diffrn_reflns_theta_full 27.50
_diffrn_reflns_theta_max 30.69
_diffrn_reflns_theta_min 1.49
_diffrn_source 'Micorfocus source E025 IuS'
_diffrn_source_current 0.6
_diffrn_source_power 50
_diffrn_source_size '0.2 mm x 0.2 mm fine focus'
_diffrn_source_type 'Bruker APEX DUO'
_exptl_absorpt_coefficient_mu 0.659
_exptl_absorpt_correction_T_max 0.9869
_exptl_absorpt_correction_T_min 0.9492
_exptl_absorpt_correction_type empirical
_exptl_absorpt_process_details
; 
 SADABS Version 2008/1 Bruker-Nonius
 Blessing, Acta Cryst. (1995) A51 33-38
;
_exptl_crystal_colour colourless
_exptl_crystal_density_diffrn 1.335
_exptl_crystal_description Needle
_exptl_crystal_F_000 868
_exptl_crystal_size_max 0.40
_exptl_crystal_size_mid 0.20
_exptl_crystal_size_min 0.05
_refine_diff_density_max 0.882
_refine_diff_density_min -1.226
_refine_diff_density_rms 0.111
_refine_ls_abs_structure_details 'Flack H D (1983), Acta Cryst. A39, 876-881'
_refine_ls_abs_structure_Flack -0.024(8)
_refine_ls_extinction_method none
_refine_ls_goodness_of_fit_ref 1.037
_refine_ls_hydrogen_treatment noref
_refine_ls_matrix_type full
_refine_ls_number_parameters 1041
_refine_ls_number_reflns 19965
_refine_ls_number_restraints 15
_refine_ls_restrained_S_all 1.037
_refine_ls_R_factor_all 0.0616
_refine_ls_R_factor_gt 0.0481
_refine_ls_shift/su_max 0.001
_refine_ls_shift/su_mean 0.000
_refine_ls_structure_factor_coef Fsqd
_refine_ls_weighting_details 'calc w=1/[\s^2^(Fo^2^)+(0.1068P)^2^+0.0000P] where P=(Fo^2^+2Fc^2^)/3'
_refine_ls_weighting_scheme calc
_refine_ls_wR_factor_gt 0.1274
_refine_ls_wR_factor_ref 0.1577
_reflns_number_gt 17008
_reflns_number_total 19965
_reflns_threshold_expression >2sigma(I)
_cod_data_source_file ic300915p_si_002_6.cif
_cod_data_source_block 5c_ent_mo_hd324-b_0m
_cod_database_code 4330060

loop_
_symmetry_equiv_pos_as_xyz
'x, y, z'

loop_
_atom_site_label
_atom_site_type_symbol
_atom_site_fract_x
_atom_site_fract_y
_atom_site_fract_z
_atom_site_U_iso_or_equiv
_atom_site_adp_type
_atom_site_occupancy
_atom_site_symmetry_multiplicity
_atom_site_calc_flag
_atom_site_refinement_flags
_atom_site_disorder_assembly
_atom_site_disorder_group
C1 C -0.4798(4) -0.0678(3) -0.2487(3) 0.0116(7) Uani 1 1 d . . .
N1 N -0.7524(3) 0.1683(3) -0.0631(2) 0.0130(7) Uani 1 1 d . . .
H1A H -0.8202 0.1274 -0.0525 0.016 Uiso 1 1 calc R . .
O1 O -0.5628(3) -0.0779(2) -0.1963(2) 0.0133(6) Uani 1 1 d . . .
Zn1 Zn -0.65656(3) 0.04722(2) -0.13686(2) 0.01064(9) Uani 1 1 d . . .
C2 C -0.3659(4) -0.0756(3) -0.2126(3) 0.0153(8) Uani 1 1 d . . .
H2A H -0.3512 -0.0901 -0.1520 0.018 Uiso 1 1 calc R . .
N2 N -0.5265(3) 0.1349(3) -0.0142(3) 0.0151(7) Uani 1 1 d . . .
H2B H -0.4889 0.0830 0.0019 0.018 Uiso 1 1 calc R . .
O2 O -0.0958(3) -0.0157(3) -0.3694(3) 0.0235(7) Uani 1 1 d . . .
Zn2 Zn -0.66279(3) -0.21682(2) -0.19007(2) 0.01065(9) Uani 1 1 d . . .
C3 C -0.2770(4) -0.0627(3) -0.2631(3) 0.0147(8) Uani 1 1 d . . .
H3A H -0.2018 -0.0687 -0.2371 0.018 Uiso 1 1 calc R . .
N3 N -0.5600(3) -0.3277(3) -0.2646(2) 0.0128(7) Uani 1 1 d . . .
H3B H -0.4840 -0.2865 -0.2560 0.015 Uiso 1 1 calc R . .
O3 O -0.2290(3) 0.0084(3) -0.4823(2) 0.0192(6) Uani 1 1 d . . .
C4 C -0.2949(4) -0.0409(3) -0.3516(3) 0.0133(8) Uani 1 1 d . . .
N4 N -0.7952(3) -0.3156(3) -0.3082(2) 0.0132(7) Uani 1 1 d . . .
H4A H -0.8213 -0.2678 -0.3393 0.016 Uiso 1 1 calc R . .
O4 O -0.6567(3) 0.0878(2) -0.2549(2) 0.0148(6) Uani 1 1 d . . .
C5 C -0.4087(4) -0.0375(3) -0.3905(3) 0.0130(8) Uani 1 1 d . . .
H5A H -0.4225 -0.0252 -0.4522 0.016 Uiso 1 1 calc R . .
O5 O -0.9108(4) -0.2145(3) -0.6858(3) 0.0417(11) Uani 1 1 d . . .
C6 C -0.5015(3) -0.0517(3) -0.3414(3) 0.0108(7) Uani 1 1 d . . .
O6 O -0.7393(3) -0.2614(3) -0.6779(2) 0.0341(9) Uani 1 1 d . . .
C7 C -0.6210(4) -0.0553(3) -0.3901(3) 0.0133(8) Uani 1 1 d . . .
O7 O -0.7541(3) -0.0906(2) -0.1267(2) 0.0109(5) Uani 1 1 d . . .
C8 C -0.6621(4) -0.1241(3) -0.4876(3) 0.0142(8) Uani 1 1 d . . .
H8A H -0.6119 -0.1650 -0.5209 0.017 Uiso 1 1 calc R . .
O8 O -1.2157(3) -0.1404(3) 0.0560(3) 0.0230(7) Uani 1 1 d . . .
C9 C -0.7728(4) -0.1346(4) -0.5373(3) 0.0161(8) Uani 1 1 d . . .
O9 O -1.0836(3) -0.1719(3) 0.1639(2) 0.0216(7) Uani 1 1 d . . .
C10 C -0.8471(4) -0.0752(4) -0.4875(4) 0.0240(10) Uani 1 1 d . . .
H10A H -0.9246 -0.0837 -0.5194 0.029 Uiso 1 1 calc R . .
O10 O -0.6633(3) -0.2604(2) -0.0741(2) 0.0147(6) Uani 1 1 d . . .
C11 C -0.8080(4) -0.0041(4) -0.3917(3) 0.0187(9) Uani 1 1 d . . .
H11A H -0.8596 0.0355 -0.3590 0.022 Uiso 1 1 calc R . .
O11 O -0.3894(4) 0.0593(3) 0.3469(3) 0.0374(9) Uani 1 1 d . . .
C12 C -0.6939(4) 0.0106(3) -0.3418(3) 0.0127(8) Uani 1 1 d . . .
O12 O -0.5738(3) 0.0643(3) 0.3574(2) 0.0249(7) Uani 1 1 d . . .
C13 C -0.1957(4) -0.0162(3) -0.4000(3) 0.0166(8) Uani 1 1 d . . .
C14 C -0.1361(4) 0.0381(5) -0.5320(4) 0.0249(10) Uani 1 1 d . . .
H14A H -0.1652 0.0683 -0.5829 0.037 Uiso 1 1 calc R . .
H14B H -0.1079 -0.0287 -0.5623 0.037 Uiso 1 1 calc R . .
H14C H -0.0720 0.0951 -0.4846 0.037 Uiso 1 1 calc R . .
C15 C -0.8180(5) -0.2056(4) -0.6400(3) 0.0236(10) Uani 1 1 d . . .
C16 C -0.7741(5) -0.3281(5) -0.7811(4) 0.0404(14) Uani 1 1 d . . .
H16A H -0.7537 -0.4009 -0.7908 0.061 Uiso 1 1 calc R . .
H16B H -0.7336 -0.2885 -0.8206 0.061 Uiso 1 1 calc R . .
H16C H -0.8586 -0.3399 -0.8012 0.061 Uiso 1 1 calc R . .
C17 C -0.6816(3) 0.2369(3) 0.0343(2) 0.0148(6) Uani 1 1 d . . .
H17A H -0.6399 0.3097 0.0287 0.018 Uiso 1 1 calc R . .
C18 C -0.7570(5) 0.2625(4) 0.1126(3) 0.0221(10) Uani 1 1 d . . .
H18A H -0.8127 0.3049 0.0934 0.027 Uiso 1 1 calc R . .
H18B H -0.8027 0.1911 0.1160 0.027 Uiso 1 1 calc R . .
C19 C -0.6839(4) 0.3307(4) 0.2137(3) 0.0263(9) Uani 1 1 d . . .
H19A H -0.7354 0.3411 0.2627 0.032 Uiso 1 1 calc R . .
H19B H -0.6453 0.4058 0.2125 0.032 Uiso 1 1 calc R . .
C20 C -0.5912(4) 0.2716(3) 0.2436(3) 0.0220(7) Uani 1 1 d . . .
H20A H -0.6299 0.2001 0.2519 0.026 Uiso 1 1 calc R . .
H20B H -0.5419 0.3195 0.3074 0.026 Uiso 1 1 calc R . .
C21 C -0.5143(4) 0.2475(4) 0.1660(3) 0.0186(9) Uani 1 1 d . . .
H21A H -0.4706 0.3192 0.1614 0.022 Uiso 1 1 calc R . .
H21B H -0.4570 0.2067 0.1855 0.022 Uiso 1 1 calc R . .
C22 C -0.5890(3) 0.1771(3) 0.0662(2) 0.0139(6) Uani 1 1 d . . .
H22A H -0.6341 0.1086 0.0768 0.017 Uiso 1 1 calc R . .
C23 C -0.7881(4) 0.2359(3) -0.1259(3) 0.0161(8) Uani 1 1 d . . .
H23A H -0.8362 0.1827 -0.1882 0.019 Uiso 1 1 calc R . .
H23B H -0.7164 0.2739 -0.1424 0.019 Uiso 1 1 calc R . .
C24 C -0.8547(4) 0.3240(3) -0.0867(3) 0.0137(8) Uani 1 1 d . . .
C25 C -0.7999(4) 0.4403(4) -0.0541(3) 0.0160(8) Uani 1 1 d . . .
C26 C -0.8687(4) 0.5193(3) -0.0328(3) 0.0145(8) Uani 1 1 d . . .
H26A H -0.8321 0.5969 -0.0137 0.017 Uiso 1 1 calc R . .
C27 C -0.9878(4) 0.4884(4) -0.0385(3) 0.0193(9) Uani 1 1 d . . .
C28 C -1.0389(4) 0.3746(4) -0.0639(3) 0.0176(8) Uani 1 1 d . . .
H28A H -1.1198 0.3519 -0.0644 0.021 Uiso 1 1 calc R . .
C29 C -0.9749(4) 0.2930(4) -0.0887(3) 0.0162(8) Uani 1 1 d . . .
C30 C -0.6713(4) 0.4855(3) -0.0377(3) 0.0183(8) Uani 1 1 d . . .
H30A H -0.6556 0.5629 -0.0394 0.027 Uiso 1 1 calc R . .
H30B H -0.6388 0.4391 -0.0894 0.027 Uiso 1 1 calc R . .
H30C H -0.6350 0.4842 0.0264 0.027 Uiso 1 1 calc R . .
C31 C -1.0578(4) 0.5770(4) -0.0173(4) 0.0245(10) Uani 1 1 d . . .
H31A H -1.0309 0.6341 -0.0478 0.037 Uiso 1 1 calc R . .
H31B H -1.0473 0.6123 0.0538 0.037 Uiso 1 1 calc R . .
H31C H -1.1405 0.5422 -0.0443 0.037 Uiso 1 1 calc R . .
C32 C -1.0388(4) 0.1709(4) -0.1187(4) 0.0234(10) Uani 1 1 d . . .
H32A H -1.1227 0.1659 -0.1223 0.035 Uiso 1 1 calc R . .
H32B H -1.0107 0.1371 -0.0702 0.035 Uiso 1 1 calc R . .
H32C H -1.0244 0.1308 -0.1832 0.035 Uiso 1 1 calc R . .
C33 C -0.4386(4) 0.2147(4) -0.0423(3) 0.0188(8) Uani 1 1 d . . .
H33A H -0.4792 0.2676 -0.0632 0.023 Uiso 1 1 calc R . .
H33B H -0.4119 0.1710 -0.1002 0.023 Uiso 1 1 calc R . .
C34 C -0.3317(4) 0.2834(3) 0.0339(3) 0.0178(8) Uani 1 1 d . . .
C35 C -0.3047(4) 0.4020(3) 0.0612(3) 0.0184(8) Uani 1 1 d . . .
C36 C -0.2092(4) 0.4631(4) 0.1343(4) 0.0222(9) Uani 1 1 d . . .
H36A H -0.1920 0.5427 0.1526 0.027 Uiso 1 1 calc R . .
C37 C -0.1380(5) 0.4128(4) 0.1816(4) 0.0257(10) Uani 1 1 d . . .
C38 C -0.1605(5) 0.2962(4) 0.1494(4) 0.0284(11) Uani 1 1 d . . .
H38A H -0.1091 0.2602 0.1778 0.034 Uiso 1 1 calc R . .
C39 C -0.2546(4) 0.2309(4) 0.0778(3) 0.0213(9) Uani 1 1 d . . .
C40 C -0.3764(4) 0.4646(4) 0.0141(4) 0.0257(10) Uani 1 1 d . . .
H40A H -0.3364 0.5442 0.0353 0.039 Uiso 1 1 calc R . .
H40B H -0.4528 0.4570 0.0337 0.039 Uiso 1 1 calc R . .
H40C H -0.3867 0.4335 -0.0574 0.039 Uiso 1 1 calc R . .
C41 C -0.0366(6) 0.4821(5) 0.2630(5) 0.0472(17) Uani 1 1 d . . .
H41A H 0.0342 0.4561 0.2495 0.071 Uiso 1 1 calc R . .
H41B H -0.0530 0.4737 0.3256 0.071 Uiso 1 1 calc R . .
H41C H -0.0251 0.5612 0.2668 0.071 Uiso 1 1 calc R . .
C42 C -0.2726(5) 0.1046(4) 0.0475(4) 0.0274(10) Uani 1 1 d . . .
H42A H -0.2045 0.0850 0.0780 0.041 Uiso 1 1 calc R . .
H42B H -0.2827 0.0742 -0.0241 0.041 Uiso 1 1 calc R . .
H42C H -0.3424 0.0726 0.0689 0.041 Uiso 1 1 calc R . .
C43 C -0.8359(4) -0.1014(3) -0.0735(3) 0.0111(7) Uani 1 1 d . . .
C44 C -0.9476(4) -0.0885(3) -0.1069(3) 0.0116(7) Uani 1 1 d . . .
H44A H -0.9615 -0.0710 -0.1662 0.014 Uiso 1 1 calc R . .
C45 C -1.0379(4) -0.1009(3) -0.0554(3) 0.0136(8) Uani 1 1 d . . .
H45A H -1.1128 -0.0931 -0.0799 0.016 Uiso 1 1 calc R . .
C46 C -1.0177(4) -0.1250(3) 0.0327(3) 0.0124(8) Uani 1 1 d . . .
C47 C -0.9074(4) -0.1336(3) 0.0690(3) 0.0127(8) Uani 1 1 d . . .
H47A H -0.8943 -0.1474 0.1300 0.015 Uiso 1 1 calc R . .
C48 C -0.8141(4) -0.1225(3) 0.0185(3) 0.0114(7) Uani 1 1 d . . .
C49 C -0.6954(3) -0.1215(3) 0.0645(3) 0.0114(7) Uani 1 1 d . . .
C50 C -0.6529(4) -0.0540(3) 0.1620(3) 0.0140(8) Uani 1 1 d . . .
H50A H -0.7030 -0.0164 0.1987 0.017 Uiso 1 1 calc R . .
C51 C -0.5363(4) -0.0413(4) 0.2062(3) 0.0166(8) Uani 1 1 d . . .
C52 C -0.4639(4) -0.0939(4) 0.1523(3) 0.0194(9) Uani 1 1 d . . .
H52A H -0.3838 -0.0807 0.1803 0.023 Uiso 1 1 calc R . .
C53 C -0.5057(4) -0.1655(4) 0.0584(3) 0.0198(9) Uani 1 1 d . . .
H53A H -0.4543 -0.2029 0.0235 0.024 Uiso 1 1 calc R . .
C54 C -0.6228(4) -0.1849(3) 0.0123(3) 0.0130(8) Uani 1 1 d . . .
C55 C -1.1169(4) -0.1458(3) 0.0831(3) 0.0143(8) Uani 1 1 d . . .
C56 C -1.1731(5) -0.1960(4) 0.2193(4) 0.0270(10) Uani 1 1 d . . .
H56A H -1.1380 -0.2096 0.2784 0.041 Uiso 1 1 calc R . .
H56B H -1.2326 -0.2629 0.1788 0.041 Uiso 1 1 calc R . .
H56C H -1.2093 -0.1319 0.2381 0.041 Uiso 1 1 calc R . .
C57 C -0.4894(5) 0.0323(4) 0.3096(3) 0.0223(9) Uani 1 1 d . . .
C58 C -0.5355(5) 0.1363(4) 0.4581(3) 0.0294(11) Uani 1 1 d . . .
H58A H -0.6029 0.1398 0.4908 0.044 Uiso 1 1 calc R . .
H58B H -0.4980 0.2119 0.4594 0.044 Uiso 1 1 calc R . .
H58C H -0.4796 0.1060 0.4924 0.044 Uiso 1 1 calc R . .
C59 C -0.6166(3) -0.3569(3) -0.3688(2) 0.0124(6) Uani 1 1 d . . .
H59A H -0.6034 -0.2852 -0.3853 0.015 Uiso 1 1 calc R . .
C60 C -0.5655(4) -0.4380(4) -0.4419(3) 0.0155(8) Uani 1 1 d . . .
H60A H -0.5786 -0.5116 -0.4301 0.019 Uiso 1 1 calc R . .
H60B H -0.4803 -0.4084 -0.4328 0.019 Uiso 1 1 calc R . .
C61 C -0.6235(3) -0.4529(3) -0.5469(3) 0.0202(7) Uani 1 1 d . . .
H61A H -0.6049 -0.3803 -0.5601 0.024 Uiso 1 1 calc R . .
H61B H -0.5921 -0.5078 -0.5940 0.024 Uiso 1 1 calc R . .
C62 C -0.7545(4) -0.4935(3) -0.5618(3) 0.0212(7) Uani 1 1 d . . .
H62A H -0.7730 -0.5700 -0.5562 0.025 Uiso 1 1 calc R . .
H62B H -0.7900 -0.4979 -0.6287 0.025 Uiso 1 1 calc R . .
C63 C -0.8072(4) -0.4167(4) -0.4874(3) 0.0179(9) Uani 1 1 d . . .
H63A H -0.8916 -0.4498 -0.4964 0.022 Uiso 1 1 calc R . .
H63B H -0.7986 -0.3433 -0.4993 0.022 Uiso 1 1 calc R . .
C64 C -0.7493(3) -0.3978(3) -0.3814(2) 0.0124(6) Uani 1 1 d . . .
H64A H -0.7656 -0.4713 -0.3682 0.015 Uiso 1 1 calc R . .
C65 C -0.5574(3) -0.4195(3) -0.2202(3) 0.0135(7) Uani 1 1 d . . .
H65A H -0.6386 -0.4636 -0.2323 0.016 Uiso 1 1 calc R . .
H65B H -0.5336 -0.3835 -0.1483 0.016 Uiso 1 1 calc R . .
C66 C -0.4813(4) -0.5033(3) -0.2511(3) 0.0133(7) Uani 1 1 d . . .
C67 C -0.5323(4) -0.6194(3) -0.2859(3) 0.0127(7) Uani 1 1 d . . .
C68 C -0.4623(4) -0.6959(4) -0.2975(3) 0.0147(8) Uani 1 1 d . . .
H68A H -0.4978 -0.7738 -0.3177 0.018 Uiso 1 1 calc R . .
C69 C -0.3392(4) -0.6612(4) -0.2802(3) 0.0159(8) Uani 1 1 d . . .
C70 C -0.2904(4) -0.5458(4) -0.2484(3) 0.0203(9) Uani 1 1 d . . .
H70A H -0.2080 -0.5202 -0.2375 0.024 Uiso 1 1 calc R . .
C71 C -0.3595(4) -0.4669(3) -0.2322(3) 0.0178(8) Uani 1 1 d . . .
C72 C -0.6641(4) -0.6664(3) -0.3136(3) 0.0175(8) Uani 1 1 d . . .
H72A H -0.6814 -0.7476 -0.3252 0.026 Uiso 1 1 calc R . .
H72B H -0.6944 -0.6512 -0.3734 0.026 Uiso 1 1 calc R . .
H72C H -0.7011 -0.6304 -0.2600 0.026 Uiso 1 1 calc R . .
C73 C -0.2651(4) -0.7454(4) -0.2914(4) 0.0240(10) Uani 1 1 d . . .
H73A H -0.1825 -0.7064 -0.2760 0.036 Uiso 1 1 calc R . .
H73B H -0.2841 -0.7964 -0.3590 0.036 Uiso 1 1 calc R . .
H73C H -0.2800 -0.7887 -0.2463 0.036 Uiso 1 1 calc R . .
C74 C -0.2984(4) -0.3437(4) -0.1928(4) 0.0235(10) Uani 1 1 d . . .
H74A H -0.2168 -0.3358 -0.1643 0.035 Uiso 1 1 calc R . .
H74B H -0.3373 -0.3044 -0.1422 0.035 Uiso 1 1 calc R . .
H74C H -0.3015 -0.3111 -0.2464 0.035 Uiso 1 1 calc R . .
C75 C -0.8960(4) -0.3676(4) -0.2700(3) 0.0189(8) Uani 1 1 d . . .
H75A H -0.9217 -0.3066 -0.2243 0.023 Uiso 1 1 calc R . .
H75B H -0.8681 -0.4140 -0.2318 0.023 Uiso 1 1 calc R . .
C76 C -1.0010(4) -0.4404(3) -0.3478(3) 0.0159(8) Uani 1 1 d . . .
C77 C -1.0245(4) -0.5583(4) -0.3724(3) 0.0181(8) Uani 1 1 d . . .
C78 C -1.1196(5) -0.6223(4) -0.4493(4) 0.0243(10) Uani 1 1 d . . .
H78A H -1.1350 -0.7019 -0.4674 0.029 Uiso 1 1 calc R . .
C79 C -1.1903(5) -0.5744(4) -0.4986(4) 0.0284(11) Uani 1 1 d . . .
C80 C -1.1673(5) -0.4563(4) -0.4699(4) 0.0282(11) Uani 1 1 d . . .
H80A H -1.2164 -0.4212 -0.5017 0.034 Uiso 1 1 calc R . .
C81 C -1.0737(4) -0.3900(4) -0.3956(4) 0.0226(9) Uani 1 1 d . . .
C82 C -0.9564(4) -0.6202(4) -0.3212(3) 0.0240(10) Uani 1 1 d . . .
H82A H -0.9865 -0.7013 -0.3527 0.036 Uiso 1 1 calc R . .
H82B H -0.9643 -0.6001 -0.2521 0.036 Uiso 1 1 calc R . .
H82C H -0.8739 -0.5998 -0.3255 0.036 Uiso 1 1 calc R . .
C83 C -1.2873(6) -0.6437(5) -0.5812(5) 0.0480(18) Uani 1 1 d . . .
H83A H -1.2772 -0.6218 -0.6398 0.072 Uiso 1 1 calc R . .
H83B H -1.3620 -0.6316 -0.5633 0.072 Uiso 1 1 calc R . .
H83C H -1.2866 -0.7233 -0.5949 0.072 Uiso 1 1 calc R . .
C84 C -1.0538(5) -0.2634(4) -0.3701(5) 0.0377(14) Uani 1 1 d . . .
H84A H -1.1289 -0.2420 -0.3693 0.057 Uiso 1 1 calc R . .
H84B H -1.0159 -0.2391 -0.4194 0.057 Uiso 1 1 calc R . .
H84C H -1.0036 -0.2274 -0.3053 0.057 Uiso 1 1 calc R . .
C1H C -0.3441(12) -0.4037(11) -0.6676(9) 0.037(2) Uani 0.593(6) 1 d PU A 1
H1H1 H -0.2678 -0.4243 -0.6699 0.045 Uiso 0.593(6) 1 calc PR A 1
H1H2 H -0.3961 -0.4589 -0.6465 0.045 Uiso 0.593(6) 1 calc PR A 1
C2H C -0.3292(13) -0.2854(17) -0.5984(14) 0.038(3) Uani 0.593(6) 1 d PU A 1
H2H1 H -0.2475 -0.2420 -0.5855 0.045 Uiso 0.593(6) 1 calc PR A 1
H2H2 H -0.3525 -0.2865 -0.5353 0.045 Uiso 0.593(6) 1 calc PR A 1
C3H C -0.425(2) -0.229(2) -0.6654(18) 0.024(3) Uani 0.593(6) 1 d P A 1
H3H1 H -0.4847 -0.2016 -0.6284 0.029 Uiso 0.593(6) 1 calc PR A 1
H3H2 H -0.3832 -0.1690 -0.6877 0.029 Uiso 0.593(6) 1 calc PR A 1
C4H C -0.473(2) -0.331(2) -0.7437(12) 0.043(4) Uani 0.593(6) 1 d P A 1
H4H1 H -0.5430 -0.3726 -0.7272 0.052 Uiso 0.593(6) 1 calc PR A 1
H4H2 H -0.4993 -0.3130 -0.8038 0.052 Uiso 0.593(6) 1 calc PR A 1
O1H O -0.3963(7) -0.4000(6) -0.7634(5) 0.0416(13) Uani 0.593(6) 1 d P A 1
C1H' C -0.3884(15) -0.4144(16) -0.6875(12) 0.037(2) Uani 0.407(6) 1 d P A 2
H1H3 H -0.3236 -0.4278 -0.7229 0.045 Uiso 0.407(6) 1 calc PR A 2
H1H4 H -0.4029 -0.4701 -0.6523 0.045 Uiso 0.407(6) 1 calc PR A 2
C2H' C -0.357(2) -0.290(3) -0.612(2) 0.038(3) Uani 0.407(6) 1 d P A 2
H2H3 H -0.3779 -0.2895 -0.5478 0.045 Uiso 0.407(6) 1 calc PR A 2
H2H4 H -0.2726 -0.2553 -0.6017 0.045 Uiso 0.407(6) 1 calc PR A 2
C3H' C -0.413(4) -0.241(4) -0.649(3) 0.024(3) Uani 0.407(6) 1 d P A 2
H3H3 H -0.3625 -0.1690 -0.6480 0.029 Uiso 0.407(6) 1 calc PR A 2
H3H4 H -0.4749 -0.2225 -0.6117 0.029 Uiso 0.407(6) 1 calc PR A 2
C4H' C -0.477(3) -0.319(3) -0.7718(19) 0.043(4) Uani 0.407(6) 1 d P A 2
H4H3 H -0.5522 -0.3019 -0.7933 0.052 Uiso 0.407(6) 1 calc PR A 2
H4H4 H -0.4242 -0.3122 -0.8183 0.052 Uiso 0.407(6) 1 calc PR A 2
O1H' O -0.4928(9) -0.4234(7) -0.7557(6) 0.0416(13) Uani 0.407(6) 1 d P A 2
O1T O -0.9225(4) -0.7683(3) -0.5602(3) 0.0322(8) Uani 1 1 d . . .
C1T C -0.8357(5) -0.8296(5) -0.5857(4) 0.0322(11) Uani 1 1 d . . .
H1T1 H -0.8122 -0.8620 -0.5339 0.039 Uiso 1 1 calc R . .
H1T2 H -0.7659 -0.7799 -0.5941 0.039 Uiso 1 1 calc R . .
C4T C -0.9846(5) -0.7693(4) -0.6509(4) 0.0290(10) Uani 1 1 d . . .
H4T1 H -0.9434 -0.7083 -0.6724 0.035 Uiso 1 1 calc R . .
H4T2 H -1.0640 -0.7586 -0.6441 0.035 Uiso 1 1 calc R . .
C3T C -0.9910(6) -0.8832(5) -0.7250(4) 0.0331(12) Uani 1 1 d . . .
H3T1 H -1.0663 -0.9359 -0.7321 0.040 Uiso 1 1 calc R . .
H3T2 H -0.9814 -0.8759 -0.7900 0.040 Uiso 1 1 calc R . .
C2T C -0.8912(7) -0.9220(5) -0.6816(5) 0.0492(17) Uani 1 1 d . . .
H2T1 H -0.8344 -0.9325 -0.7262 0.059 Uiso 1 1 calc R . .
H2T2 H -0.9197 -0.9940 -0.6696 0.059 Uiso 1 1 calc R . .

loop_
_atom_site_aniso_label
_atom_site_aniso_U_11
_atom_site_aniso_U_22
_atom_site_aniso_U_33
_atom_site_aniso_U_23
_atom_site_aniso_U_13
_atom_site_aniso_U_12
C1 0.0131(18) 0.0067(16) 0.0132(17) 0.0000(13) 0.0040(15) 0.0017(14)
N1 0.0158(17) 0.0072(14) 0.0133(15) 0.0009(11) -0.0007(13) 0.0019(13)
O1 0.0156(15) 0.0075(12) 0.0167(14) 0.0018(10) 0.0074(12) 0.0027(11)
Zn1 0.0121(2) 0.00619(18) 0.01176(19) 0.00054(14) 0.00229(16) 0.00111(16)
C2 0.019(2) 0.0109(17) 0.0137(17) 0.0025(13) -0.0018(15) 0.0028(15)
N2 0.0164(17) 0.0108(14) 0.0147(15) 0.0001(11) 0.0024(13) 0.0020(13)
O2 0.0138(15) 0.0300(17) 0.0308(16) 0.0141(13) 0.0073(13) 0.0057(13)
Zn2 0.0120(2) 0.00633(18) 0.01136(19) 0.00029(14) 0.00190(16) 0.00094(16)
C3 0.0091(18) 0.0107(17) 0.0221(19) 0.0029(14) 0.0008(15) 0.0020(14)
N3 0.0171(17) 0.0078(14) 0.0120(15) 0.0002(11) 0.0044(13) 0.0026(13)
O3 0.0125(14) 0.0261(16) 0.0228(15) 0.0119(12) 0.0070(12) 0.0050(13)
C4 0.0078(17) 0.0114(17) 0.0203(19) 0.0031(14) 0.0037(15) 0.0033(14)
N4 0.0100(15) 0.0120(14) 0.0143(15) 0.0002(11) 0.0003(12) 0.0018(12)
O4 0.0213(16) 0.0097(13) 0.0141(13) 0.0024(11) 0.0049(12) 0.0066(12)
C5 0.0147(19) 0.0100(17) 0.0138(17) 0.0029(13) 0.0018(15) 0.0034(15)
O5 0.039(2) 0.039(2) 0.0322(19) -0.0052(15) -0.0196(17) 0.0171(18)
C6 0.0075(17) 0.0100(16) 0.0129(17) 0.0016(13) -0.0006(14) 0.0020(14)
O6 0.0340(19) 0.041(2) 0.0158(14) -0.0063(13) -0.0042(13) 0.0110(16)
C7 0.0147(19) 0.0105(16) 0.0138(18) 0.0032(13) 0.0005(15) 0.0034(15)
O7 0.0095(13) 0.0079(12) 0.0151(13) 0.0023(10) 0.0035(11) 0.0022(11)
C8 0.018(2) 0.0121(17) 0.0117(17) 0.0017(13) 0.0018(16) 0.0045(15)
O8 0.0123(14) 0.0284(16) 0.0301(16) 0.0111(13) 0.0059(12) 0.0051(12)
C9 0.0145(19) 0.0132(17) 0.0180(19) 0.0010(14) 0.0005(15) 0.0045(15)
O9 0.0197(16) 0.0283(17) 0.0230(15) 0.0121(13) 0.0116(13) 0.0090(14)
C10 0.018(2) 0.028(2) 0.024(2) 0.0070(18) -0.0055(18) 0.0076(19)
O10 0.0206(16) 0.0098(13) 0.0128(13) 0.0022(10) 0.0056(12) 0.0022(12)
C11 0.014(2) 0.017(2) 0.024(2) 0.0030(16) 0.0014(17) 0.0076(16)
O11 0.0302(19) 0.0308(18) 0.0329(18) -0.0070(14) -0.0144(15) 0.0035(15)
C12 0.016(2) 0.0100(16) 0.0125(17) 0.0038(13) 0.0034(15) 0.0030(15)
O12 0.0291(16) 0.0259(15) 0.0128(13) -0.0017(11) -0.0028(12) 0.0065(13)
C13 0.017(2) 0.0108(17) 0.0210(19) 0.0040(14) 0.0041(16) 0.0027(15)
C14 0.022(2) 0.035(2) 0.023(2) 0.0127(18) 0.0112(17) 0.0078(19)
C15 0.029(2) 0.016(2) 0.019(2) 0.0027(16) -0.0071(18) 0.0003(18)
C16 0.040(3) 0.052(3) 0.015(2) -0.0090(19) -0.006(2) 0.014(3)
C17 0.0187(17) 0.0085(14) 0.0139(14) -0.0004(11) 0.0003(12) 0.0031(13)
C18 0.029(3) 0.025(2) 0.0131(18) 0.0028(16) 0.0019(18) 0.013(2)
C19 0.038(2) 0.0229(19) 0.0147(16) -0.0030(14) 0.0038(16) 0.0150(19)
C20 0.032(2) 0.0186(17) 0.0125(14) 0.0016(13) 0.0033(14) 0.0051(16)
C21 0.020(2) 0.0166(19) 0.0155(19) 0.0022(15) -0.0005(17) 0.0024(17)
C22 0.0172(16) 0.0103(14) 0.0128(14) 0.0017(11) 0.0014(12) 0.0036(12)
C23 0.0196(19) 0.0152(16) 0.0151(16) 0.0047(13) 0.0036(14) 0.0082(14)
C24 0.021(2) 0.0086(15) 0.0106(15) 0.0013(12) 0.0025(14) 0.0046(14)
C25 0.0154(18) 0.0179(18) 0.0142(16) 0.0055(14) 0.0031(14) 0.0016(15)
C26 0.019(2) 0.0077(15) 0.0163(17) 0.0029(13) 0.0011(15) 0.0047(14)
C27 0.020(2) 0.0130(18) 0.023(2) 0.0020(15) 0.0019(17) 0.0050(16)
C28 0.0127(18) 0.0128(17) 0.0247(19) 0.0031(14) -0.0004(15) 0.0038(14)
C29 0.0166(19) 0.0114(16) 0.0183(17) 0.0026(13) -0.0005(15) 0.0032(14)
C30 0.0180(19) 0.0127(16) 0.0244(19) 0.0054(14) 0.0041(15) 0.0053(14)
C31 0.020(2) 0.0144(19) 0.039(2) 0.0069(17) 0.0025(19) 0.0084(16)
C32 0.018(2) 0.0090(16) 0.036(2) -0.0010(15) -0.0007(17) 0.0016(15)
C33 0.0179(19) 0.0180(17) 0.0152(16) 0.0031(13) -0.0004(14) -0.0027(15)
C34 0.0147(18) 0.0136(16) 0.0196(17) -0.0001(13) -0.0009(14) 0.0012(14)
C35 0.0176(19) 0.0126(16) 0.0215(18) 0.0021(14) 0.0016(15) 0.0015(14)
C36 0.019(2) 0.0153(18) 0.027(2) 0.0046(15) -0.0010(17) -0.0015(16)
C37 0.023(2) 0.019(2) 0.027(2) 0.0033(16) -0.0069(18) -0.0017(17)
C38 0.025(2) 0.021(2) 0.033(2) 0.0065(18) -0.013(2) 0.0048(19)
C39 0.017(2) 0.0163(19) 0.024(2) 0.0010(15) 0.0005(16) -0.0007(16)
C40 0.024(2) 0.0183(19) 0.032(2) 0.0081(16) -0.0035(18) 0.0041(16)
C41 0.042(4) 0.030(3) 0.048(3) 0.004(2) -0.029(3) -0.006(3)
C42 0.023(2) 0.0144(19) 0.038(3) 0.0027(17) -0.002(2) 0.0023(17)
C43 0.0134(18) 0.0044(15) 0.0137(17) 0.0003(13) 0.0027(15) 0.0015(14)
C44 0.0118(18) 0.0082(16) 0.0148(17) 0.0024(13) 0.0065(14) 0.0015(14)
C45 0.0119(19) 0.0118(17) 0.0158(17) 0.0017(14) 0.0019(15) 0.0045(15)
C46 0.0135(19) 0.0081(16) 0.0144(17) 0.0013(13) 0.0042(15) 0.0016(14)
C47 0.0125(19) 0.0119(17) 0.0122(17) 0.0010(13) 0.0033(15) 0.0024(15)
C48 0.0111(18) 0.0069(15) 0.0142(17) -0.0001(13) 0.0043(15) 0.0015(14)
C49 0.0087(17) 0.0105(16) 0.0141(17) 0.0033(13) 0.0013(15) 0.0012(14)
C50 0.0151(19) 0.0102(16) 0.0147(18) 0.0015(13) 0.0028(16) 0.0020(14)
C51 0.017(2) 0.0153(18) 0.0145(18) 0.0027(14) -0.0046(16) 0.0049(15)
C52 0.014(2) 0.019(2) 0.024(2) 0.0044(16) 0.0000(16) 0.0068(16)
C53 0.016(2) 0.023(2) 0.021(2) 0.0066(17) 0.0039(17) 0.0098(18)
C54 0.0110(18) 0.0114(17) 0.0162(18) 0.0046(14) 0.0030(15) 0.0011(15)
C55 0.0145(19) 0.0115(17) 0.0164(17) 0.0013(13) 0.0069(15) 0.0040(14)
C56 0.027(2) 0.030(2) 0.031(2) 0.0140(19) 0.020(2) 0.006(2)
C57 0.025(2) 0.018(2) 0.021(2) 0.0028(16) -0.0030(18) 0.0088(18)
C58 0.044(3) 0.0205(19) 0.0168(19) -0.0010(15) -0.0005(19) 0.0062(19)
C59 0.0125(15) 0.0081(14) 0.0126(13) -0.0015(11) -0.0009(11) 0.0026(12)
C60 0.017(2) 0.0120(17) 0.0171(19) 0.0014(14) 0.0075(16) 0.0043(15)
C61 0.0231(18) 0.0188(17) 0.0159(15) -0.0006(13) 0.0068(14) 0.0059(15)
C62 0.0252(19) 0.0194(17) 0.0127(14) -0.0025(13) -0.0009(13) 0.0046(15)
C63 0.020(2) 0.018(2) 0.0106(17) 0.0016(15) -0.0014(16) 0.0012(17)
C64 0.0138(15) 0.0084(13) 0.0130(13) 0.0000(11) 0.0012(11) 0.0036(12)
C65 0.0137(17) 0.0118(15) 0.0154(16) 0.0040(12) 0.0040(13) 0.0034(13)
C66 0.0149(18) 0.0101(15) 0.0127(15) 0.0011(12) 0.0009(13) 0.0031(13)
C67 0.0159(18) 0.0073(14) 0.0132(15) 0.0002(12) 0.0028(13) 0.0036(13)
C68 0.0121(17) 0.0120(17) 0.0177(18) 0.0013(14) 0.0021(14) 0.0029(14)
C69 0.018(2) 0.0094(16) 0.0200(18) 0.0025(14) 0.0039(15) 0.0049(15)
C70 0.0152(19) 0.0159(18) 0.026(2) 0.0041(15) 0.0022(16) 0.0000(15)
C71 0.021(2) 0.0082(16) 0.0211(18) 0.0018(13) 0.0021(16) 0.0010(15)
C72 0.0184(18) 0.0103(15) 0.0235(19) 0.0058(13) 0.0027(15) 0.0024(14)
C73 0.021(2) 0.0156(19) 0.036(2) 0.0054(16) 0.0079(18) 0.0069(17)
C74 0.0131(18) 0.0127(17) 0.041(2) 0.0057(16) -0.0024(17) 0.0029(14)
C75 0.0129(17) 0.0176(17) 0.0193(18) -0.0024(13) 0.0034(14) -0.0009(14)
C76 0.0099(16) 0.0140(16) 0.0191(17) -0.0003(13) 0.0020(14) 0.0004(13)
C77 0.0150(18) 0.0175(18) 0.0195(17) 0.0018(14) 0.0032(14) 0.0042(14)
C78 0.025(2) 0.0130(18) 0.027(2) 0.0009(15) -0.0011(18) -0.0015(17)
C79 0.021(2) 0.019(2) 0.033(2) 0.0005(17) -0.0079(19) -0.0045(18)
C80 0.023(2) 0.016(2) 0.039(3) 0.0047(18) -0.005(2) 0.0014(18)
C81 0.020(2) 0.0141(18) 0.029(2) 0.0027(16) -0.0025(18) 0.0041(16)
C82 0.022(2) 0.022(2) 0.026(2) 0.0095(16) 0.0004(17) -0.0014(16)
C83 0.045(4) 0.022(3) 0.055(4) 0.003(2) -0.025(3) -0.008(2)
C84 0.035(3) 0.015(2) 0.053(3) 0.001(2) -0.011(3) 0.007(2)
C1H 0.045(7) 0.041(4) 0.031(5) 0.015(4) -0.003(4) 0.024(5)
C2H 0.037(6) 0.040(3) 0.038(4) 0.014(3) 0.010(4) 0.006(4)
C3H 0.026(6) 0.024(6) 0.031(8) 0.014(4) 0.013(6) 0.013(3)
C4H 0.036(4) 0.044(6) 0.038(10) -0.003(7) -0.008(7) 0.018(4)
O1H 0.051(4) 0.028(3) 0.040(3) 0.006(2) 0.011(3) 0.002(3)
C1H' 0.045(7) 0.041(4) 0.031(5) 0.015(4) -0.003(4) 0.024(5)
C2H' 0.037(6) 0.040(3) 0.038(4) 0.014(3) 0.010(4) 0.006(4)
C3H' 0.026(6) 0.024(6) 0.031(8) 0.014(4) 0.013(6) 0.013(3)
C4H' 0.036(4) 0.044(6) 0.038(10) -0.003(7) -0.008(7) 0.018(4)
O1H' 0.051(4) 0.028(3) 0.040(3) 0.006(2) 0.011(3) 0.002(3)
O1T 0.042(2) 0.0304(18) 0.0236(16) 0.0034(13) 0.0089(15) 0.0145(16)
C1T 0.037(3) 0.025(2) 0.035(3) 0.011(2) 0.005(2) 0.005(2)
C4T 0.027(2) 0.022(2) 0.034(2) 0.0043(18) 0.0049(19) 0.0052(18)
C3T 0.047(3) 0.024(2) 0.024(2) 0.0020(18) 0.005(2) 0.010(2)
C2T 0.065(4) 0.034(3) 0.043(3) -0.003(2) 0.005(3) 0.025(3)

loop_
_atom_type_symbol
_atom_type_description
_atom_type_scat_dispersion_real
_atom_type_scat_dispersion_imag
_atom_type_scat_source
C C 0.0033 0.0016 'International Tables Vol C Tables 4.2.6.8 and 6.1.1.4'
H H 0.0000 0.0000 'International Tables Vol C Tables 4.2.6.8 and 6.1.1.4'
N N 0.0061 0.0033 'International Tables Vol C Tables 4.2.6.8 and 6.1.1.4'
O O 0.0106 0.0060 'International Tables Vol C Tables 4.2.6.8 and 6.1.1.4'
Zn Zn 0.2839 1.4301 'International Tables Vol C Tables 4.2.6.8 and 6.1.1.4'

loop_
_geom_angle_atom_site_label_1
_geom_angle_atom_site_label_2
_geom_angle_atom_site_label_3
_geom_angle
O1 C1 C6 121.9(4)
O1 C1 C2 119.7(4)
C6 C1 C2 118.4(4)
C17 N1 C23 113.9(3)
C17 N1 Zn1 108.7(2)
C23 N1 Zn1 111.7(3)
C1 O1 Zn2 128.4(2)
C1 O1 Zn1 126.6(2)
Zn2 O1 Zn1 102.42(13)
O4 Zn1 O7 125.04(12)
O4 Zn1 N2 119.87(14)
O7 Zn1 N2 114.15(13)
O4 Zn1 O1 88.43(12)
O7 Zn1 O1 77.67(10)
N2 Zn1 O1 94.68(13)
O4 Zn1 N1 97.52(13)
O7 Zn1 N1 98.50(13)
N2 Zn1 N1 82.66(14)
O1 Zn1 N1 174.04(12)
C3 C2 C1 121.5(4)
C22 N2 C33 120.5(3)
C22 N2 Zn1 105.3(2)
C33 N2 Zn1 108.4(2)
O10 Zn2 O1 124.36(12)
O10 Zn2 N4 114.59(14)
O1 Zn2 N4 120.47(13)
O10 Zn2 O7 88.11(12)
O1 Zn2 O7 77.53(10)
N4 Zn2 O7 97.87(12)
O10 Zn2 N3 98.95(13)
O1 Zn2 N3 94.97(13)
N4 Zn2 N3 83.02(14)
O7 Zn2 N3 171.81(12)
C2 C3 C4 121.0(4)
C59 N3 C65 119.0(3)
C59 N3 Zn2 101.7(2)
C65 N3 Zn2 109.4(2)
C13 O3 C14 115.2(4)
C3 C4 C5 118.1(4)
C3 C4 C13 120.2(4)
C5 C4 C13 121.6(4)
C64 N4 C75 114.5(3)
C64 N4 Zn2 111.0(2)
C75 N4 Zn2 109.2(2)
C12 O4 Zn1 120.6(3)
C6 C5 C4 122.2(4)
C5 C6 C1 118.6(4)
C5 C6 C7 119.3(4)
C1 C6 C7 122.1(4)
C15 O6 C16 115.2(4)
C8 C7 C12 118.8(4)
C8 C7 C6 118.8(4)
C12 C7 C6 122.4(4)
C43 O7 Zn1 129.3(2)
C43 O7 Zn2 126.4(2)
Zn1 O7 Zn2 102.34(13)
C9 C8 C7 122.6(4)
C8 C9 C10 118.4(4)
C8 C9 C15 123.7(4)
C10 C9 C15 117.8(4)
C55 O9 C56 116.7(4)
C11 C10 C9 120.4(4)
C54 O10 Zn2 119.8(3)
C10 C11 C12 121.5(4)
O4 C12 C11 119.3(4)
O4 C12 C7 122.6(4)
C11 C12 C7 118.0(4)
C57 O12 C58 116.0(4)
O2 C13 O3 123.6(4)
O2 C13 C4 124.7(4)
O3 C13 C4 111.7(4)
O5 C15 O6 122.6(4)
O5 C15 C9 125.7(5)
O6 C15 C9 111.6(4)
N1 C17 C18 112.0(3)
N1 C17 C22 110.5(3)
C18 C17 C22 109.8(3)
C19 C18 C17 112.1(4)
C18 C19 C20 111.0(3)
C19 C20 C21 110.9(3)
C22 C21 C20 110.3(4)
N2 C22 C21 116.9(3)
N2 C22 C17 111.4(3)
C21 C22 C17 111.1(3)
N1 C23 C24 119.0(3)
C29 C24 C25 118.1(4)
C29 C24 C23 120.5(4)
C25 C24 C23 121.2(4)
C26 C25 C24 119.1(4)
C26 C25 C30 116.7(4)
C24 C25 C30 124.1(4)
C27 C26 C25 122.4(4)
C26 C27 C28 117.7(4)
C26 C27 C31 120.0(4)
C28 C27 C31 122.2(4)
C27 C28 C29 121.9(4)
C28 C29 C24 120.4(4)
C28 C29 C32 118.2(4)
C24 C29 C32 121.3(4)
N2 C33 C34 118.0(3)
C35 C34 C39 118.5(4)
C35 C34 C33 120.4(4)
C39 C34 C33 121.2(4)
C36 C35 C34 119.2(4)
C36 C35 C40 118.5(4)
C34 C35 C40 122.3(4)
C37 C36 C35 122.6(4)
C36 C37 C38 117.6(4)
C36 C37 C41 121.2(5)
C38 C37 C41 121.2(5)
C39 C38 C37 122.4(5)
C38 C39 C34 119.5(4)
C38 C39 C42 118.8(4)
C34 C39 C42 121.7(4)
O7 C43 C44 119.0(4)
O7 C43 C48 122.3(4)
C44 C43 C48 118.7(4)
C45 C44 C43 121.7(4)
C44 C45 C46 119.6(4)
C47 C46 C45 119.8(4)
C47 C46 C55 121.3(4)
C45 C46 C55 118.9(4)
C46 C47 C48 122.3(4)
C47 C48 C43 117.9(4)
C47 C48 C49 120.3(4)
C43 C48 C49 121.5(4)
C50 C49 C54 119.4(4)
C50 C49 C48 118.2(4)
C54 C49 C48 122.3(4)
C49 C50 C51 120.5(4)
C52 C51 C50 119.5(4)
C52 C51 C57 119.5(4)
C50 C51 C57 120.9(4)
C51 C52 C53 120.8(4)
C52 C53 C54 121.8(4)
O10 C54 C53 120.8(4)
O10 C54 C49 121.7(4)
C53 C54 C49 117.5(4)
O8 C55 O9 123.5(4)
O8 C55 C46 125.3(4)
O9 C55 C46 111.2(4)
O11 C57 O12 122.9(5)
O11 C57 C51 124.5(5)
O12 C57 C51 112.6(4)
N3 C59 C60 114.9(3)
N3 C59 C64 110.6(3)
C60 C59 C64 111.8(3)
C59 C60 C61 109.8(3)
C62 C61 C60 110.9(3)
C61 C62 C63 112.1(3)
C62 C63 C64 112.3(4)
N4 C64 C63 112.5(3)
N4 C64 C59 109.7(3)
C63 C64 C59 109.7(3)
N3 C65 C66 120.9(3)
C71 C66 C67 119.2(4)
C71 C66 C65 120.4(4)
C67 C66 C65 119.8(4)
C68 C67 C66 120.0(4)
C68 C67 C72 117.3(4)
C66 C67 C72 122.7(4)
C67 C68 C69 121.8(4)
C70 C69 C68 117.3(4)
C70 C69 C73 121.8(4)
C68 C69 C73 120.8(4)
C69 C70 C71 121.9(4)
C70 C71 C66 119.8(4)
C70 C71 C74 118.0(4)
C66 C71 C74 122.2(4)
N4 C75 C76 115.4(3)
C81 C76 C77 120.0(4)
C81 C76 C75 119.7(4)
C77 C76 C75 120.3(4)
C76 C77 C78 117.9(4)
C76 C77 C82 124.1(4)
C78 C77 C82 118.0(4)
C79 C78 C77 122.9(4)
C78 C79 C80 117.8(5)
C78 C79 C83 121.8(5)
C80 C79 C83 120.4(5)
C81 C80 C79 121.2(5)
C80 C81 C76 120.0(4)
C80 C81 C84 118.0(4)
C76 C81 C84 122.0(4)
O1H C1H C2H 104.6(11)
C1H C2H C3H 102.4(14)
C4H C3H C2H 95.7(15)
O1H C4H C3H 113.8(18)
C4H O1H C1H 105.3(9)
O1H' C1H' C2H' 106.4(14)
C3H' C2H' C1H' 105(3)
C2H' C3H' C4H' 112(3)
O1H' C4H' C3H' 95.1(16)
C4H' O1H' C1H' 104.7(17)
C4T O1T C1T 105.1(4)
O1T C1T C2T 106.1(5)
O1T C4T C3T 106.8(4)
C2T C3T C4T 103.7(5)
C3T C2T C1T 105.2(5)

loop_
_geom_bond_atom_site_label_1
_geom_bond_atom_site_label_2
_geom_bond_distance
C1 O1 1.325(5)
C1 C6 1.415(6)
C1 C2 1.419(6)
N1 C17 1.479(5)
N1 C23 1.498(5)
N1 Zn1 2.197(4)
O1 Zn2 1.977(3)
O1 Zn1 2.154(3)
Zn1 O4 1.922(3)
Zn1 O7 1.975(3)
Zn1 N2 2.083(3)
C2 C3 1.368(6)
N2 C22 1.482(5)
N2 C33 1.498(5)
O2 C13 1.213(5)
Zn2 O10 1.915(3)
Zn2 N4 2.087(3)
Zn2 O7 2.158(3)
Zn2 N3 2.179(4)
C3 C4 1.387(6)
N3 C59 1.484(4)
N3 C65 1.493(5)
O3 C13 1.348(5)
O3 C14 1.440(5)
C4 C5 1.411(6)
C4 C13 1.472(6)
N4 C64 1.496(5)
N4 C75 1.503(6)
O4 C12 1.320(5)
C5 C6 1.395(6)
O5 C15 1.182(6)
C6 C7 1.491(6)
O6 C15 1.353(7)
O6 C16 1.454(5)
C7 C8 1.402(6)
C7 C12 1.423(6)
O7 C43 1.322(5)
C8 C9 1.381(6)
O8 C55 1.212(5)
C9 C10 1.401(7)
C9 C15 1.474(6)
O9 C55 1.338(5)
O9 C56 1.448(5)
C10 C11 1.388(7)
O10 C54 1.310(5)
C11 C12 1.406(6)
O11 C57 1.185(6)
O12 C57 1.346(6)
O12 C58 1.446(5)
C17 C18 1.529(6)
C17 C22 1.546(5)
C18 C19 1.527(6)
C19 C20 1.531(6)
C20 C21 1.533(6)
C21 C22 1.525(5)
C23 C24 1.512(6)
C24 C29 1.404(6)
C24 C25 1.421(6)
C25 C26 1.404(6)
C25 C30 1.492(6)
C26 C27 1.381(7)
C27 C28 1.389(6)
C27 C31 1.509(7)
C28 C29 1.391(6)
C29 C32 1.514(6)
C33 C34 1.512(6)
C34 C35 1.415(6)
C34 C39 1.420(7)
C35 C36 1.386(6)
C35 C40 1.498(6)
C36 C37 1.380(7)
C37 C38 1.391(7)
C37 C41 1.510(7)
C38 C39 1.375(6)
C39 C42 1.512(6)
C43 C44 1.409(6)
C43 C48 1.435(6)
C44 C45 1.390(6)
C45 C46 1.398(6)
C46 C47 1.385(6)
C46 C55 1.482(6)
C47 C48 1.408(6)
C48 C49 1.479(6)
C49 C50 1.399(6)
C49 C54 1.426(6)
C50 C51 1.412(6)
C51 C52 1.369(6)
C51 C57 1.493(6)
C52 C53 1.373(6)
C53 C54 1.410(6)
C59 C60 1.524(5)
C59 C64 1.536(5)
C60 C61 1.533(6)
C61 C62 1.513(6)
C62 C63 1.517(6)
C63 C64 1.533(5)
C65 C66 1.531(6)
C66 C71 1.401(6)
C66 C67 1.409(5)
C67 C68 1.383(6)
C67 C72 1.526(6)
C68 C69 1.415(6)
C69 C70 1.397(6)
C69 C73 1.498(6)
C70 C71 1.400(7)
C71 C74 1.513(6)
C75 C76 1.521(6)
C76 C81 1.397(6)
C76 C77 1.409(6)
C77 C78 1.418(6)
C77 C82 1.500(6)
C78 C79 1.371(8)
C79 C80 1.409(7)
C79 C83 1.489(7)
C80 C81 1.394(7)
C81 C84 1.517(7)
C1H O1H 1.465(13)
C1H C2H 1.52(2)
C2H C3H 1.79(2)
C3H C4H 1.43(4)
C4H O1H 1.38(2)
C1H' O1H' 1.450(16)
C1H' C2H' 1.60(3)
C2H' C3H' 1.18(4)
C3H' C4H' 1.76(5)
C4H' O1H' 1.40(4)
O1T C4T 1.420(6)
O1T C1T 1.427(7)
C1T C2T 1.518(8)
C4T C3T 1.522(7)
C3T C2T 1.502(9)

loop_
_geom_torsion_atom_site_label_1
_geom_torsion_atom_site_label_2
_geom_torsion_atom_site_label_3
_geom_torsion_atom_site_label_4
_geom_torsion
C6 C1 O1 Zn2 95.6(4)
C2 C1 O1 Zn2 -83.0(4)
C6 C1 O1 Zn1 -62.9(5)
C2 C1 O1 Zn1 118.5(4)
C1 O1 Zn1 O4 38.2(3)
Zn2 O1 Zn1 O4 -124.73(14)
C1 O1 Zn1 O7 164.6(3)
Zn2 O1 Zn1 O7 1.71(15)
C1 O1 Zn1 N2 -81.7(3)
Zn2 O1 Zn1 N2 115.43(15)
C1 O1 Zn1 N1 -144.9(12)
Zn2 O1 Zn1 N1 52.2(13)
C17 N1 Zn1 O4 -124.7(3)
C23 N1 Zn1 O4 1.9(3)
C17 N1 Zn1 O7 108.1(2)
C23 N1 Zn1 O7 -125.4(3)
C17 N1 Zn1 N2 -5.4(2)
C23 N1 Zn1 N2 121.2(3)
C17 N1 Zn1 O1 58.4(14)
C23 N1 Zn1 O1 -175.0(11)
O1 C1 C2 C3 -178.2(4)
C6 C1 C2 C3 3.1(6)
O4 Zn1 N2 C22 123.8(2)
O7 Zn1 N2 C22 -66.7(3)
O1 Zn1 N2 C22 -145.3(2)
N1 Zn1 N2 C22 29.3(2)
O4 Zn1 N2 C33 -6.4(3)
O7 Zn1 N2 C33 163.0(3)
O1 Zn1 N2 C33 84.5(3)
N1 Zn1 N2 C33 -100.9(3)
C1 O1 Zn2 O10 117.1(3)
Zn1 O1 Zn2 O10 -80.48(17)
C1 O1 Zn2 N4 -72.1(4)
Zn1 O1 Zn2 N4 90.30(16)
C1 O1 Zn2 O7 -164.0(3)
Zn1 O1 Zn2 O7 -1.56(14)
C1 O1 Zn2 N3 12.7(4)
Zn1 O1 Zn2 N3 175.12(12)
C1 C2 C3 C4 0.3(6)
O10 Zn2 N3 C59 144.0(2)
O1 Zn2 N3 C59 -90.0(2)
N4 Zn2 N3 C59 30.1(2)
O7 Zn2 N3 C59 -66.6(10)
O10 Zn2 N3 C65 17.3(3)
O1 Zn2 N3 C65 143.3(2)
N4 Zn2 N3 C65 -96.6(3)
O7 Zn2 N3 C65 166.6(8)
C2 C3 C4 C5 -2.9(6)
C2 C3 C4 C13 174.0(4)
O10 Zn2 N4 C64 -101.7(3)
O1 Zn2 N4 C64 86.6(3)
O7 Zn2 N4 C64 166.7(2)
N3 Zn2 N4 C64 -5.0(2)
O10 Zn2 N4 C75 25.5(3)
O1 Zn2 N4 C75 -146.1(3)
O7 Zn2 N4 C75 -66.0(3)
N3 Zn2 N4 C75 122.2(3)
O7 Zn1 O4 C12 -21.8(4)
N2 Zn1 O4 C12 146.4(3)
O1 Zn1 O4 C12 52.0(3)
N1 Zn1 O4 C12 -127.7(3)
C3 C4 C5 C6 2.2(6)
C13 C4 C5 C6 -174.7(4)
C4 C5 C6 C1 1.2(6)
C4 C5 C6 C7 -175.7(4)
O1 C1 C6 C5 177.6(4)
C2 C1 C6 C5 -3.8(6)
O1 C1 C6 C7 -5.6(6)
C2 C1 C6 C7 173.0(4)
C5 C6 C7 C8 47.7(5)
C1 C6 C7 C8 -129.1(4)
C5 C6 C7 C12 -130.8(4)
C1 C6 C7 C12 52.4(6)
O4 Zn1 O7 C43 -117.8(3)
N2 Zn1 O7 C43 73.4(4)
O1 Zn1 O7 C43 163.0(3)
N1 Zn1 O7 C43 -12.3(4)
O4 Zn1 O7 Zn2 77.63(17)
N2 Zn1 O7 Zn2 -91.19(15)
O1 Zn1 O7 Zn2 -1.56(14)
N1 Zn1 O7 Zn2 -176.92(11)
O10 Zn2 O7 C43 -37.6(3)
O1 Zn2 O7 C43 -163.5(3)
N4 Zn2 O7 C43 76.9(3)
N3 Zn2 O7 C43 172.6(8)
O10 Zn2 O7 Zn1 127.56(13)
O1 Zn2 O7 Zn1 1.70(15)
N4 Zn2 O7 Zn1 -117.88(14)
N3 Zn2 O7 Zn1 -22.2(10)
C12 C7 C8 C9 -3.2(6)
C6 C7 C8 C9 178.2(4)
C7 C8 C9 C10 -0.9(7)
C7 C8 C9 C15 179.6(4)
C8 C9 C10 C11 2.6(7)
C15 C9 C10 C11 -177.9(5)
O1 Zn2 O10 C54 20.3(4)
N4 Zn2 O10 C54 -151.0(3)
O7 Zn2 O10 C54 -53.2(3)
N3 Zn2 O10 C54 122.6(3)
C9 C10 C11 C12 0.0(8)
Zn1 O4 C12 C11 99.2(4)
Zn1 O4 C12 C7 -84.1(5)
C10 C11 C12 O4 172.8(4)
C10 C11 C12 C7 -4.1(7)
C8 C7 C12 O4 -171.2(4)
C6 C7 C12 O4 7.3(6)
C8 C7 C12 C11 5.6(6)
C6 C7 C12 C11 -175.9(4)
C14 O3 C13 O2 -1.2(6)
C14 O3 C13 C4 177.5(4)
C3 C4 C13 O2 1.8(7)
C5 C4 C13 O2 178.6(4)
C3 C4 C13 O3 -176.8(4)
C5 C4 C13 O3 -0.1(6)
C16 O6 C15 O5 3.5(7)
C16 O6 C15 C9 -176.3(5)
C8 C9 C15 O5 -177.8(5)
C10 C9 C15 O5 2.7(8)
C8 C9 C15 O6 2.0(6)
C10 C9 C15 O6 -177.6(4)
C23 N1 C17 C18 92.6(4)
Zn1 N1 C17 C18 -142.2(3)
C23 N1 C17 C22 -144.7(3)
Zn1 N1 C17 C22 -19.5(3)
N1 C17 C18 C19 178.5(4)
C22 C17 C18 C19 55.4(4)
C17 C18 C19 C20 -55.4(5)
C18 C19 C20 C21 55.6(5)
C19 C20 C21 C22 -57.1(5)
C33 N2 C22 C21 -56.0(5)
Zn1 N2 C22 C21 -178.8(3)
C33 N2 C22 C17 73.2(4)
Zn1 N2 C22 C17 -49.6(3)
C20 C21 C22 N2 -172.8(3)
C20 C21 C22 C17 57.9(4)
N1 C17 C22 N2 47.1(4)
C18 C17 C22 N2 171.1(3)
N1 C17 C22 C21 179.3(3)
C18 C17 C22 C21 -56.7(4)
C17 N1 C23 C24 -56.1(5)
Zn1 N1 C23 C24 -179.8(3)
N1 C23 C24 C29 -79.5(5)
N1 C23 C24 C25 105.4(4)
C29 C24 C25 C26 -5.1(6)
C23 C24 C25 C26 170.1(4)
C29 C24 C25 C30 173.1(4)
C23 C24 C25 C30 -11.7(6)
C24 C25 C26 C27 2.7(6)
C30 C25 C26 C27 -175.6(4)
C25 C26 C27 C28 1.7(7)
C25 C26 C27 C31 -178.4(4)
C26 C27 C28 C29 -3.7(7)
C31 C27 C28 C29 176.4(4)
C27 C28 C29 C24 1.3(7)
C27 C28 C29 C32 -177.9(4)
C25 C24 C29 C28 3.2(6)
C23 C24 C29 C28 -172.1(4)
C25 C24 C29 C32 -177.6(4)
C23 C24 C29 C32 7.1(6)
C22 N2 C33 C34 62.1(5)
Zn1 N2 C33 C34 -176.6(3)
N2 C33 C34 C35 -123.5(5)
N2 C33 C34 C39 58.2(6)
C39 C34 C35 C36 -4.5(7)
C33 C34 C35 C36 177.1(4)
C39 C34 C35 C40 175.9(4)
C33 C34 C35 C40 -2.5(7)
C34 C35 C36 C37 0.6(8)
C40 C35 C36 C37 -179.9(5)
C35 C36 C37 C38 4.0(8)
C35 C36 C37 C41 -178.3(5)
C36 C37 C38 C39 -4.5(9)
C41 C37 C38 C39 177.7(6)
C37 C38 C39 C34 0.6(9)
C37 C38 C39 C42 -179.7(6)
C35 C34 C39 C38 4.0(7)
C33 C34 C39 C38 -177.7(5)
C35 C34 C39 C42 -175.7(5)
C33 C34 C39 C42 2.7(7)
Zn1 O7 C43 C44 78.7(4)
Zn2 O7 C43 C44 -120.2(3)
Zn1 O7 C43 C48 -99.5(4)
Zn2 O7 C43 C48 61.7(5)
O7 C43 C44 C45 178.8(4)
C48 C43 C44 C45 -3.0(6)
C43 C44 C45 C46 1.0(6)
C44 C45 C46 C47 1.5(6)
C44 C45 C46 C55 -175.8(4)
C45 C46 C47 C48 -2.1(6)
C55 C46 C47 C48 175.1(4)
C46 C47 C48 C43 0.1(6)
C46 C47 C48 C49 174.2(4)
O7 C43 C48 C47 -179.4(3)
C44 C43 C48 C47 2.4(5)
O7 C43 C48 C49 6.6(6)
C44 C43 C48 C49 -171.6(3)
C47 C48 C49 C50 -46.4(5)
C43 C48 C49 C50 127.4(4)
C47 C48 C49 C54 134.9(4)
C43 C48 C49 C54 -51.2(6)
C54 C49 C50 C51 5.1(6)
C48 C49 C50 C51 -173.7(4)
C49 C50 C51 C52 1.3(6)
C49 C50 C51 C57 178.8(4)
C50 C51 C52 C53 -5.0(7)
C57 C51 C52 C53 177.4(4)
C51 C52 C53 C54 2.2(7)
Zn2 O10 C54 C53 -93.7(4)
Zn2 O10 C54 C49 88.0(4)
C52 C53 C54 O10 -174.2(4)
C52 C53 C54 C49 4.1(7)
C50 C49 C54 O10 170.7(4)
C48 C49 C54 O10 -10.6(6)
C50 C49 C54 C53 -7.6(6)
C48 C49 C54 C53 171.1(4)
C56 O9 C55 O8 0.8(6)
C56 O9 C55 C46 -179.1(4)
C47 C46 C55 O8 -179.7(4)
C45 C46 C55 O8 -2.4(6)
C47 C46 C55 O9 0.2(5)
C45 C46 C55 O9 177.5(4)
C58 O12 C57 O11 1.1(7)
C58 O12 C57 C51 -179.7(4)
C52 C51 C57 O11 8.5(8)
C50 C51 C57 O11 -169.0(5)
C52 C51 C57 O12 -170.7(4)
C50 C51 C57 O12 11.8(6)
C65 N3 C59 C60 -58.3(5)
Zn2 N3 C59 C60 -178.5(3)
C65 N3 C59 C64 69.3(4)
Zn2 N3 C59 C64 -50.9(3)
N3 C59 C60 C61 -174.8(3)
C64 C59 C60 C61 58.1(4)
C59 C60 C61 C62 -57.0(4)
C60 C61 C62 C63 55.4(5)
C61 C62 C63 C64 -54.2(5)
C75 N4 C64 C63 92.1(4)
Zn2 N4 C64 C63 -143.7(3)
C75 N4 C64 C59 -145.5(3)
Zn2 N4 C64 C59 -21.2(3)
C62 C63 C64 N4 175.9(3)
C62 C63 C64 C59 53.5(4)
N3 C59 C64 N4 50.6(4)
C60 C59 C64 N4 179.9(3)
N3 C59 C64 C63 174.6(3)
C60 C59 C64 C63 -56.0(4)
C59 N3 C65 C66 70.0(5)
Zn2 N3 C65 C66 -173.8(3)
N3 C65 C66 C71 64.3(5)
N3 C65 C66 C67 -124.7(4)
C71 C66 C67 C68 2.4(6)
C65 C66 C67 C68 -168.7(4)
C71 C66 C67 C72 -176.6(4)
C65 C66 C67 C72 12.3(6)
C66 C67 C68 C69 -3.3(6)
C72 C67 C68 C69 175.7(4)
C67 C68 C69 C70 1.5(7)
C67 C68 C69 C73 178.7(4)
C68 C69 C70 C71 1.2(7)
C73 C69 C70 C71 -176.0(4)
C69 C70 C71 C66 -2.1(7)
C69 C70 C71 C74 176.9(5)
C67 C66 C71 C70 0.2(7)
C65 C66 C71 C70 171.2(4)
C67 C66 C71 C74 -178.7(4)
C65 C66 C71 C74 -7.7(7)
C64 N4 C75 C76 -56.1(5)
Zn2 N4 C75 C76 178.7(3)
N4 C75 C76 C81 -73.6(5)
N4 C75 C76 C77 105.8(5)
C81 C76 C77 C78 2.9(7)
C75 C76 C77 C78 -176.5(4)
C81 C76 C77 C82 -176.1(5)
C75 C76 C77 C82 4.6(7)
C76 C77 C78 C79 -1.5(8)
C82 C77 C78 C79 177.6(5)
C77 C78 C79 C80 -0.8(9)
C77 C78 C79 C83 178.0(6)
C78 C79 C80 C81 1.8(9)
C83 C79 C80 C81 -177.1(6)
C79 C80 C81 C76 -0.3(9)
C79 C80 C81 C84 179.1(6)
C77 C76 C81 C80 -2.0(7)
C75 C76 C81 C80 177.3(5)
C77 C76 C81 C84 178.5(5)
C75 C76 C81 C84 -2.1(7)
O1H C1H C2H C3H 18.1(16)
C1H C2H C3H C4H 6(2)
C2H C3H C4H O1H -31(2)
C3H C4H O1H C1H 47(2)
C2H C1H O1H C4H -37.7(17)
O1H' C1H' C2H' C3H' -15(3)
C1H' C2H' C3H' C4H' -10(4)
C2H' C3H' C4H' O1H' 33(4)
C3H' C4H' O1H' C1H' -39(2)
C2H' C1H' O1H' C4H' 39(2)
C4T O1T C1T C2T -35.1(6)
C1T O1T C4T C3T 36.0(6)
O1T C4T C3T C2T -22.2(6)
C4T C3T C2T C1T 0.8(7)
O1T C1T C2T C3T 20.7(7)
